data_7712388
loop_
_publ_author_name
'Repp, Stefan'
'Junginger, Kim'
'Sorsche, Dieter'
'Zorn, Theresa'
'Poppler, Ann-Christin'
'Kikukawa, Yuji'
'Hayashi, Yoshihito'
'Streb, Carsten'

_publ_section_title
;
 Mechanistic insights into template-driven polyoxovanadate self-assembly:
 the role of internal and external templates
;
_journal_name_full 'Dalton Transactions'
_journal_paper_doi 10.1039/D3DT00252G
_journal_year 2023
_chemical_formula_moiety 'C16 H48 La O8 S8, 4(Br0.25), O32 V12, C8 H24 N4, 4(C2 H6 O S)'
_chemical_formula_sum 'C32 H96 Br La N4 O44 S12 V12'
_chemical_formula_weight 2455.94
_space_group_crystal_system tetragonal
_space_group_IT_number 85
_space_group_name_Hall '-P 4a'
_space_group_name_H-M_alt 'P 4/n :2'
_atom_sites_solution_hydrogens geom
_audit_creation_date 2022-12-22
_audit_creation_method
;
Olex2 1.2
(compiled 2018.05.29 svn.r3508 for OlexSys, GUI svn.r5506)
;
_audit_update_record
;
2022-12-22 deposited with the CCDC.	2023-02-23 downloaded from the CCDC.
;
_cell_angle_alpha 90
_cell_angle_beta 90
_cell_angle_gamma 90
_cell_formula_units_Z 2
_cell_length_a 19.7295(7)
_cell_length_b 19.7295(7)
_cell_length_c 10.9901(5)
_cell_measurement_reflns_used 9891
_cell_measurement_temperature 150.00
_cell_measurement_theta_max 25.63
_cell_measurement_theta_min 2.36
_cell_volume 4277.9(3)
_computing_cell_refinement 'SAINT v8.37A (Bruker, 2015)'
_computing_data_reduction 'SAINT v8.37A (Bruker, 2015)'
_computing_molecular_graphics 'Olex2 (Dolomanov et al., 2009)'
_computing_publication_material 'Olex2 (Dolomanov et al., 2009)'
_computing_structure_refinement 'ShelXL (Sheldrick, 2015)'
_computing_structure_solution 'SHELXT 2014/4 (Sheldrick, 2014)'
_diffrn_ambient_temperature 150.0
_diffrn_measured_fraction_theta_full 0.997
_diffrn_measured_fraction_theta_max 0.997
_diffrn_measurement_device_type 'Bruker APEX-II CCD'
_diffrn_measurement_method '\f and \w scans'
_diffrn_radiation_type MoK\a
_diffrn_radiation_wavelength 0.71073
_diffrn_reflns_av_R_equivalents 0.0767
_diffrn_reflns_av_unetI/netI 0.0398
_diffrn_reflns_Laue_measured_fraction_full 0.997
_diffrn_reflns_Laue_measured_fraction_max 0.997
_diffrn_reflns_limit_h_max 24
_diffrn_reflns_limit_h_min -24
_diffrn_reflns_limit_k_max 22
_diffrn_reflns_limit_k_min -24
_diffrn_reflns_limit_l_max 13
_diffrn_reflns_limit_l_min -13
_diffrn_reflns_number 33977
_diffrn_reflns_point_group_measured_fraction_full 0.997
_diffrn_reflns_point_group_measured_fraction_max 0.997
_diffrn_reflns_theta_full 25.242
_diffrn_reflns_theta_max 25.682
_diffrn_reflns_theta_min 3.459
_diffrn_standards_number 0
_exptl_absorpt_coefficient_mu 2.577
_exptl_absorpt_correction_T_max 0.7453
_exptl_absorpt_correction_T_min 0.5890
_exptl_absorpt_correction_type multi-scan
_exptl_absorpt_process_details
'SADABS-2016/2 (Bruker,2016/2) was used for absorption correction. wR2(int) was 0.1691 before and 0.0786 after correction. The Ratio of minimum to maximum transmission is 0.7903. The \l/2 correction factor is Not present.'
_exptl_crystal_colour orange
_exptl_crystal_colour_primary orange
_exptl_crystal_density_diffrn 1.907
_exptl_crystal_description plate
_exptl_crystal_F_000 2456
_exptl_crystal_size_max 0.15
_exptl_crystal_size_mid 0.1
_exptl_crystal_size_min 0.08
_refine_diff_density_max 1.549
_refine_diff_density_min -1.293
_refine_diff_density_rms 0.161
_refine_ls_extinction_method none
_refine_ls_goodness_of_fit_ref 1.090
_refine_ls_hydrogen_treatment constr
_refine_ls_matrix_type full
_refine_ls_number_parameters 268
_refine_ls_number_reflns 4057
_refine_ls_number_restraints 200
_refine_ls_restrained_S_all 1.078
_refine_ls_R_factor_all 0.0488
_refine_ls_R_factor_gt 0.0467
_refine_ls_shift/su_max 0.000
_refine_ls_shift/su_mean 0.000
_refine_ls_structure_factor_coef Fsqd
_refine_ls_weighting_details 'w=1/[\s^2^(Fo^2^)+(0.0929P)^2^+6.4376P] where P=(Fo^2^+2Fc^2^)/3'
_refine_ls_weighting_scheme calc
_refine_ls_wR_factor_gt 0.1329
_refine_ls_wR_factor_ref 0.1350
_reflns_Friedel_coverage 0.000
_reflns_number_gt 3862
_reflns_number_total 4057
_reflns_threshold_expression 'I > 2\s(I)'
_cod_data_source_file d3dt00252g2.cif
_cod_data_source_block sr22159_0ma
_cod_original_cell_volume 4277.9(4)
_cod_original_sg_symbol_H-M 'P 4/n'
_cod_database_code 7712388
_shelx_shelxl_version_number 2014/7
_shelx_space_group_comment
;
The symmetry employed for this shelxl refinement is uniquely defined
by the following loop, which should always be used as a source of
symmetry information in preference to the above space-group names.
They are only intended as comments.
;
_olex2_refinement_description
;
1. Twinned data refinement
 Scales: 0.5974(17)
 0.4026(17)
2. Fixed Uiso
 At 1.2 times of:
  All C(H,H) groups, All N(H,H) groups
 At 1.5 times of:
  All C(H,H,H) groups
3. Rigid bond restraints
 S3, O1, S2, C2, C1, C5, H1A, H1B, H1C, H5A, H5B, H5C
 with sigma for 1-2 distances of 0.01 and sigma for 1-3 distances of 0.01
4. Uiso/Uaniso restraints and constraints
O1: within 2A with sigma of 0.04 and sigma for terminal atoms of 0.08
S3 \\sim O1 \\sim S2 \\sim C2 \\sim C1 \\sim C5 \\sim H1A \\sim H1B \\sim H1C
\\sim H5A \\sim H5B \\sim H5C: within 2A with sigma of 0.04 and sigma for
terminal atoms of 0.08
Uanis(O1) \\sim Ueq: with sigma of 0.1 and sigma for terminal atoms of 0.2
Uanis(S3) \\sim Ueq, Uanis(O1) \\sim Ueq, Uanis(S2) \\sim Ueq, Uanis(C2) \\sim
Ueq, Uanis(C1) \\sim Ueq, Uanis(C5) \\sim Ueq, : with sigma of 0.1 and sigma
for terminal atoms of 0.2
5. Others
 Fixed Sof: Br02(0.23875) S2(0.45) S3(0.55) C1(0.45) H1A(0.45) H1B(0.45)
 H1C(0.45) C5(0.55) H5A(0.55) H5B(0.55) H5C(0.55) Br1(0.01125)
6.a Secondary CH2 refined with riding coordinates:
 N00K(H00D,H00E), C00M(H00F,H00G), C00U(H00H,H00I)
6.b Idealised Me refined as rotating group:
 C00W(H00A,H00B,H00C), C3(H3A,H3B,H3C), C4(H4A,H4B,H4C), C6(H6A,H6B,H6C),
 C2(H2A,H2B,H2C), C1(H1A,H1B,H1C), C5(H5A,H5B,H5C)
;
_olex2_submission_special_instructions 'No special instructions were received'

loop_
_space_group_symop_operation_xyz
'x, y, z'
'-x+1/2, -y+1/2, z'
'-y+1/2, x, z'
'y, -x+1/2, z'
'-x, -y, -z'
'x-1/2, y-1/2, -z'
'y-1/2, -x, -z'
'-y, x-1/2, -z'

loop_
_atom_site_label
_atom_site_type_symbol
_atom_site_fract_x
_atom_site_fract_y
_atom_site_fract_z
_atom_site_U_iso_or_equiv
_atom_site_adp_type
_atom_site_occupancy
_atom_site_site_symmetry_order
_atom_site_calc_flag
_atom_site_refinement_flags_posn
_atom_site_refinement_flags_adp
_atom_site_refinement_flags_occupancy
_atom_site_disorder_assembly
_atom_site_disorder_group
La01 La 0.2500 0.7500 1.0000 0.02142(18) Uani 1 4 d S T P . .
Br02 Br 0.2500 0.2500 0.55777(16) 0.0250(3) Uani 0.955 4 d S T P . .
V003 V 0.17014(5) 0.41781(5) 0.54372(9) 0.0181(2) Uani 1 1 d . . . . .
V004 V 0.07041(5) 0.31275(5) 0.52959(9) 0.0184(2) Uani 1 1 d . . . . .
V005 V 0.13609(5) 0.29501(5) 0.77941(9) 0.0181(2) Uani 1 1 d . . . . .
S007 S 0.17654(11) 0.59858(10) 0.85094(19) 0.0398(4) Uani 1 1 d . . . . .
O009 O 0.1208(2) 0.3615(2) 0.6552(3) 0.0202(8) Uani 1 1 d . . . . .
O00A O 0.2380(2) 0.4305(2) 0.4333(3) 0.0221(9) Uani 1 1 d . . . . .
O00B O 0.08406(19) 0.2441(2) 0.6533(3) 0.0193(8) Uani 1 1 d . . . . .
O00C O 0.1158(2) 0.3719(2) 0.4356(3) 0.0193(8) Uani 1 1 d . . . . .
O00E O 0.1369(3) 0.4909(2) 0.5611(4) 0.0269(10) Uani 1 1 d . . . . .
O00F O -0.0068(2) 0.3385(3) 0.5389(4) 0.0301(11) Uani 1 1 d . . . . .
O00I O 0.0792(2) 0.3128(2) 0.8782(4) 0.0268(10) Uani 1 1 d . . . . .
N00K N 0.1930(3) 0.3349(3) 0.2142(5) 0.0283(12) Uani 1 1 d . . . . .
H00D H 0.2156 0.3010 0.2531 0.034 Uiso 1 1 calc R . . . .
H00E H 0.1842 0.3678 0.2699 0.034 Uiso 1 1 calc R . . . .
C00M C 0.1366(3) 0.2378(3) 0.1182(5) 0.0248(13) Uani 1 1 d . . . . .
H00F H 0.0920 0.2203 0.0914 0.030 Uiso 1 1 calc R . . . .
H00G H 0.1673 0.2386 0.0470 0.030 Uiso 1 1 calc R . . . .
O00Q O 0.2189(3) 0.6310(3) 0.9473(5) 0.0429(13) Uani 1 1 d . . . . .
C00U C 0.1287(3) 0.3083(3) 0.1687(6) 0.0269(14) Uani 1 1 d . . . . .
H00H H 0.1111 0.3386 0.1042 0.032 Uiso 1 1 calc R . . . .
H00I H 0.0951 0.3075 0.2358 0.032 Uiso 1 1 calc R . . . .
C00W C 0.2303(7) 0.5941(6) 0.7222(8) 0.068(4) Uani 1 1 d . . . . .
H00A H 0.2380 0.6399 0.6903 0.102 Uiso 1 1 calc GR . . . .
H00B H 0.2089 0.5662 0.6593 0.102 Uiso 1 1 calc GR . . . .
H00C H 0.2737 0.5739 0.7456 0.102 Uiso 1 1 calc GR . . . .
O4 O 0.1634(2) 0.2079(2) 0.8300(4) 0.0215(9) Uani 1 1 d . . . . .
S1 S 0.20613(13) 0.61441(11) 1.2204(2) 0.0477(5) Uani 1 1 d . . . . .
O2 O 0.2438(3) 0.6791(3) 1.1920(4) 0.0400(12) Uani 1 1 d . . . . .
C3 C 0.2666(6) 0.5467(5) 1.2045(11) 0.061(3) Uani 1 1 d . . . . .
H3A H 0.2736 0.5369 1.1179 0.092 Uiso 1 1 calc GR . . . .
H3B H 0.2494 0.5060 1.2454 0.092 Uiso 1 1 calc GR . . . .
H3C H 0.3098 0.5602 1.2414 0.092 Uiso 1 1 calc GR . . . .
C4 C 0.1729(4) 0.5117(4) 0.8906(7) 0.0390(17) Uani 1 1 d . . . . .
H4A H 0.2191 0.4935 0.8961 0.059 Uiso 1 1 calc GR . . . .
H4B H 0.1476 0.4868 0.8283 0.059 Uiso 1 1 calc GR . . . .
H4C H 0.1502 0.5067 0.9694 0.059 Uiso 1 1 calc GR . . . .
C6 C 0.2055(8) 0.6128(6) 1.3837(10) 0.086(4) Uani 1 1 d . . . . .
H6A H 0.2470 0.6339 1.4146 0.129 Uiso 1 1 calc GR . . . .
H6B H 0.2031 0.5657 1.4118 0.129 Uiso 1 1 calc GR . . . .
H6C H 0.1660 0.6378 1.4137 0.129 Uiso 1 1 calc GR . . . .
O1 O 0.1163(4) 0.4771(4) 0.1778(8) 0.071(2) Uani 1 1 d . U . . .
S2 S 0.0408(3) 0.4823(2) 0.1890(5) 0.0451(11) Uani 0.45 1 d . U . A 1
S3 S 0.0708(2) 0.5125(2) 0.2533(4) 0.0529(10) Uani 0.55 1 d . U . A -1
C2 C 0.0217(7) 0.5690(7) 0.1512(14) 0.090(4) Uani 1 1 d . U . A 1
H2A H 0.0072 0.5932 0.2247 0.135 Uiso 1 1 calc GR . . A 1
H2B H -0.0148 0.5702 0.0908 0.135 Uiso 1 1 calc GR . . A 1
H2C H 0.0622 0.5908 0.1177 0.135 Uiso 1 1 calc GR . . A 1
C1 C 0.0207(13) 0.4972(13) 0.349(2) 0.061(4) Uani 0.45 1 d . U . A 1
H1A H 0.0232 0.4543 0.3938 0.091 Uiso 0.45 1 calc GR U . A 1
H1B H -0.0252 0.5159 0.3558 0.091 Uiso 0.45 1 calc GR U . A 1
H1C H 0.0533 0.5294 0.3834 0.091 Uiso 0.45 1 calc GR U . A 1
C5 C 0.0058(11) 0.4615(14) 0.295(2) 0.083(5) Uani 0.55 1 d . U . A -1
H5A H -0.0123 0.4384 0.2231 0.124 Uiso 0.55 1 calc GR U . A -1
H5B H -0.0300 0.4888 0.3328 0.124 Uiso 0.55 1 calc GR U . A -1
H5C H 0.0221 0.4277 0.3535 0.124 Uiso 0.55 1 calc GR U . A -1
Br1 Br 0.2500 0.2500 0.503(3) 0.011(5) Uiso 0.045 4 d S T P . .

loop_
_atom_site_aniso_label
_atom_site_aniso_U_11
_atom_site_aniso_U_22
_atom_site_aniso_U_33
_atom_site_aniso_U_23
_atom_site_aniso_U_13
_atom_site_aniso_U_12
La01 0.0227(2) 0.0227(2) 0.0190(3) 0.000 0.000 0.000
Br02 0.0268(5) 0.0268(5) 0.0216(8) 0.000 0.000 0.000
V003 0.0201(5) 0.0168(5) 0.0173(5) 0.0003(4) 0.0016(4) 0.0016(4)
V004 0.0165(5) 0.0205(5) 0.0183(5) 0.0018(4) 0.0001(4) 0.0013(4)
V005 0.0201(5) 0.0212(5) 0.0131(4) -0.0006(4) 0.0033(4) 0.0008(4)
S007 0.0462(11) 0.0338(10) 0.0394(10) -0.0044(8) -0.0020(8) -0.0008(8)
O009 0.021(2) 0.022(2) 0.0171(18) 0.0008(16) 0.0032(16) 0.0026(16)
O00A 0.023(2) 0.025(2) 0.0183(19) 0.0037(16) 0.0005(16) 0.0002(17)
O00B 0.020(2) 0.022(2) 0.0161(17) -0.0027(18) 0.0016(15) -0.0002(16)
O00C 0.022(2) 0.022(2) 0.0141(17) 0.0005(15) -0.0021(16) 0.0003(16)
O00E 0.031(3) 0.020(2) 0.029(2) -0.0005(18) 0.0042(19) 0.0030(19)
O00F 0.020(2) 0.040(3) 0.031(2) -0.001(2) -0.0014(19) 0.009(2)
O00I 0.024(2) 0.033(2) 0.023(2) -0.0016(19) 0.0070(18) 0.0048(18)
N00K 0.031(3) 0.035(3) 0.019(2) 0.000(2) 0.006(2) -0.007(2)
C00M 0.028(3) 0.026(3) 0.020(3) 0.001(3) -0.002(2) 0.000(2)
O00Q 0.063(4) 0.031(3) 0.035(3) -0.006(2) -0.004(3) -0.002(2)
C00U 0.030(3) 0.029(3) 0.022(3) -0.008(3) -0.002(2) 0.001(3)
C00W 0.109(10) 0.060(6) 0.036(4) -0.024(4) 0.022(5) -0.036(6)
O4 0.025(2) 0.025(2) 0.0147(19) 0.0020(16) 0.0011(16) 0.0020(16)
S1 0.0589(13) 0.0313(10) 0.0530(12) 0.0089(9) 0.0105(10) -0.0031(9)
O2 0.060(3) 0.029(3) 0.031(2) 0.0062(19) 0.000(3) -0.002(3)
C3 0.074(7) 0.032(4) 0.078(7) 0.010(4) 0.004(5) 0.009(4)
C4 0.046(4) 0.029(4) 0.041(4) -0.003(3) 0.000(4) 0.003(3)
C6 0.150(13) 0.052(6) 0.058(6) 0.027(5) 0.042(8) 0.022(7)
O1 0.055(4) 0.057(4) 0.101(6) 0.006(4) 0.035(4) 0.012(3)
S2 0.053(3) 0.034(2) 0.048(2) -0.0054(19) 0.004(2) 0.008(2)
S3 0.049(2) 0.051(2) 0.059(2) 0.001(2) 0.005(2) 0.0231(19)
C2 0.091(9) 0.074(7) 0.106(9) 0.038(7) -0.003(8) 0.032(6)
C1 0.062(9) 0.058(10) 0.063(7) -0.003(7) 0.015(8) 0.025(8)
C5 0.064(8) 0.103(10) 0.081(10) 0.062(9) 0.030(8) 0.035(7)

loop_
_atom_type_symbol
_atom_type_description
_atom_type_scat_dispersion_real
_atom_type_scat_dispersion_imag
_atom_type_scat_source
C C 0.0033 0.0016 'International Tables Vol C Tables 4.2.6.8 and 6.1.1.4'
H H 0.0000 0.0000 'International Tables Vol C Tables 4.2.6.8 and 6.1.1.4'
Br Br -0.2901 2.4595 'International Tables Vol C Tables 4.2.6.8 and 6.1.1.4'
La La -0.2871 2.4523 'International Tables Vol C Tables 4.2.6.8 and 6.1.1.4'
N N 0.0061 0.0033 'International Tables Vol C Tables 4.2.6.8 and 6.1.1.4'
O O 0.0106 0.0060 'International Tables Vol C Tables 4.2.6.8 and 6.1.1.4'
S S 0.1246 0.1234 'International Tables Vol C Tables 4.2.6.8 and 6.1.1.4'
V V 0.3005 0.5294 'International Tables Vol C Tables 4.2.6.8 and 6.1.1.4'

loop_
_geom_angle_atom_site_label_1
_geom_angle_atom_site_label_2
_geom_angle_atom_site_label_3
_geom_angle
_geom_angle_site_symmetry_1
_geom_angle_site_symmetry_3
_geom_angle_publ_flag
O00Q La01 O00Q 93.09(6) 2_565 8_667 ?
O00Q La01 O00Q 153.2(3) 8_667 7_567 ?
O00Q La01 O00Q 93.09(6) 2_565 7_567 ?
O00Q La01 O00Q 93.09(6) 8_667 . ?
O00Q La01 O00Q 153.2(3) 2_565 . ?
O00Q La01 O00Q 93.09(6) 7_567 . ?
O00Q La01 O2 84.1(2) 2_565 7_567 ?
O00Q La01 O2 136.43(17) 7_567 8_667 ?
O00Q La01 O2 73.5(2) . 7_567 ?
O00Q La01 O2 70.24(17) 7_567 7_567 ?
O00Q La01 O2 70.24(17) 8_667 8_667 ?
O00Q La01 O2 84.1(2) 8_667 2_565 ?
O00Q La01 O2 136.43(17) 8_667 7_567 ?
O00Q La01 O2 84.1(2) 7_567 . ?
O00Q La01 O2 84.1(2) . 8_667 ?
O00Q La01 O2 73.5(2) 2_565 8_667 ?
O00Q La01 O2 73.5(2) 7_567 2_565 ?
O00Q La01 O2 70.24(17) . . ?
O00Q La01 O2 73.5(2) 8_667 . ?
O00Q La01 O2 70.24(17) 2_565 2_565 ?
O00Q La01 O2 136.43(17) . 2_565 ?
O00Q La01 O2 136.43(17) 2_565 . ?
O2 La01 O2 133.87(15) 2_565 8_667 ?
O2 La01 O2 133.87(15) 2_565 7_567 ?
O2 La01 O2 133.87(15) 7_567 . ?
O2 La01 O2 133.87(15) 8_667 . ?
O2 La01 O2 67.3(2) 2_565 . ?
O2 La01 O2 67.3(2) 7_567 8_667 ?
V004 V003 V004 137.79(6) 4 . ?
O009 V003 V004 125.98(13) . 4 ?
O009 V003 V004 42.82(13) . . ?
O00A V003 V004 38.91(13) . 4 ?
O00A V003 V004 124.60(14) . . ?
O00A V003 O009 151.20(18) . . ?
O00A V003 O00B 81.97(18) . 4 ?
O00A V003 O00C 93.76(19) . . ?
O00B V003 V004 123.40(13) 4 . ?
O00B V003 V004 43.06(12) 4 4 ?
O00B V003 O009 88.49(18) 4 . ?
O00C V003 V004 37.59(13) . . ?
O00C V003 V004 125.83(14) . 4 ?
O00C V003 O009 80.31(18) . . ?
O00C V003 O00B 148.37(18) . 4 ?
O00E V003 V004 109.98(19) . 4 ?
O00E V003 V004 112.21(19) . . ?
O00E V003 O009 103.8(2) . . ?
O00E V003 O00A 104.9(2) . . ?
O00E V003 O00B 105.0(2) . 4 ?
O00E V003 O00C 106.4(2) . . ?
V003 V004 V003 131.38(6) 3 . ?
V003 V004 V005 75.09(4) . . ?
V003 V004 V005 78.57(4) 3 . ?
O009 V004 V003 41.89(12) . . ?
O009 V004 V003 114.14(12) . 3 ?
O009 V004 V005 37.43(12) . . ?
O00A V004 V003 128.80(15) 3 . ?
O00A V004 V003 39.15(13) 3 3 ?
O00A V004 V005 115.79(13) 3 . ?
O00A V004 O009 144.75(18) 3 . ?
O00A V004 O00B 80.94(18) 3 . ?
O00B V004 V003 111.88(12) . . ?
O00B V004 V003 41.79(12) . 3 ?
O00B V004 V005 39.72(12) . . ?
O00B V004 O009 77.15(17) . . ?
O00C V004 V003 38.59(13) . . ?
O00C V004 V003 129.56(14) . 3 ?
O00C V004 V005 112.29(13) . . ?
O00C V004 O009 80.38(17) . . ?
O00C V004 O00A 101.39(19) . 3 ?
O00C V004 O00B 141.98(18) . . ?
O00F V004 V003 112.9(2) . 3 ?
O00F V004 V003 114.7(2) . . ?
O00F V004 V005 112.38(18) . . ?
O00F V004 O009 106.3(2) . . ?
O00F V004 O00A 106.5(2) . 3 ?
O00F V004 O00B 108.0(2) . . ?
O00F V004 O00C 107.6(2) . . ?
O009 V005 V004 38.28(13) . . ?
O009 V005 O00B 76.63(17) . . ?
O00B V005 V004 38.35(12) . . ?
O00I V005 V004 106.66(17) . . ?
O00I V005 O009 102.9(2) . . ?
O00I V005 O00B 102.8(2) . . ?
O00I V005 O4 101.6(2) . . ?
O00I V005 O4 104.6(2) . 4 ?
O4 V005 V004 125.58(15) 4 . ?
O4 V005 V004 119.37(14) . . ?
O4 V005 O009 151.49(18) . . ?
O4 V005 O009 91.91(19) 4 . ?
O4 V005 O00B 83.83(18) . . ?
O4 V005 O00B 152.08(18) 4 . ?
O4 V005 O4 96.0(3) 4 . ?
O00Q S007 C00W 104.7(4) . . ?
O00Q S007 C4 105.2(4) . . ?
C00W S007 C4 100.0(5) . . ?
V003 O009 V004 95.29(17) . . ?
V005 O009 V003 140.4(2) . . ?
V005 O009 V004 104.3(2) . . ?
V004 O00A V003 101.94(19) 4 . ?
V003 O00B V004 95.15(16) 3 . ?
V003 O00B V005 147.2(2) 3 . ?
V004 O00B V005 101.9(2) . . ?
V004 O00C V003 103.81(19) . . ?
H00D N00K H00E 107.6 . . ?
C00M N00K H00D 108.7 4 . ?
C00M N00K H00E 108.7 4 . ?
C00U N00K H00D 108.7 . . ?
C00U N00K H00E 108.7 . . ?
C00U N00K C00M 114.2(5) . 4 ?
N00K C00M H00F 109.9 3 . ?
N00K C00M H00G 109.9 3 . ?
N00K C00M C00U 109.1(5) 3 . ?
H00F C00M H00G 108.3 . . ?
C00U C00M H00F 109.9 . . ?
C00U C00M H00G 109.9 . . ?
S007 O00Q La01 134.9(3) . . ?
N00K C00U C00M 111.6(5) . . ?
N00K C00U H00H 109.3 . . ?
N00K C00U H00I 109.3 . . ?
C00M C00U H00H 109.3 . . ?
C00M C00U H00I 109.3 . . ?
H00H C00U H00I 108.0 . . ?
S007 C00W H00A 109.5 . . ?
S007 C00W H00B 109.5 . . ?
S007 C00W H00C 109.5 . . ?
H00A C00W H00B 109.5 . . ?
H00A C00W H00C 109.5 . . ?
H00B C00W H00C 109.5 . . ?
V005 O4 V005 142.0(3) 3 . ?
O2 S1 C3 106.3(4) . . ?
O2 S1 C6 103.1(5) . . ?
C6 S1 C3 95.1(6) . . ?
S1 O2 La01 131.5(3) . . ?
S1 C3 H3A 109.5 . . ?
S1 C3 H3B 109.5 . . ?
S1 C3 H3C 109.5 . . ?
H3A C3 H3B 109.5 . . ?
H3A C3 H3C 109.5 . . ?
H3B C3 H3C 109.5 . . ?
S007 C4 H4A 109.5 . . ?
S007 C4 H4B 109.5 . . ?
S007 C4 H4C 109.5 . . ?
H4A C4 H4B 109.5 . . ?
H4A C4 H4C 109.5 . . ?
H4B C4 H4C 109.5 . . ?
S1 C6 H6A 109.5 . . ?
S1 C6 H6B 109.5 . . ?
S1 C6 H6C 109.5 . . ?
H6A C6 H6B 109.5 . . ?
H6A C6 H6C 109.5 . . ?
H6B C6 H6C 109.5 . . ?
S3 O1 S2 44.2(3) . . ?
O1 S2 C2 104.7(6) . . ?
O1 S2 C1 107.8(10) . . ?
S3 S2 O1 63.5(5) . . ?
S3 S2 C2 75.2(6) . . ?
S3 S2 C1 53.8(10) . . ?
S3 S2 C5 83.7(13) . . ?
C2 S2 C1 91.4(9) . . ?
C5 S2 O1 122.2(10) . . ?
C5 S2 C2 111.3(12) . . ?
C5 S2 C1 31.6(14) . . ?
O1 S3 C2 105.9(7) . . ?
O1 S3 C1 138.3(10) . . ?
O1 S3 C5 110.4(11) . . ?
S2 S3 O1 72.3(5) . . ?
S2 S3 C2 69.9(6) . . ?
S2 S3 C1 89.3(12) . . ?
S2 S3 C5 56.2(11) . . ?
C1 S3 C2 101.8(10) . . ?
C1 S3 C5 34.7(12) . . ?
C5 S3 C2 97.3(9) . . ?
S2 C2 S3 34.9(3) . . ?
S2 C2 H2A 109.5 . . ?
S2 C2 H2B 109.5 . . ?
S2 C2 H2C 109.5 . . ?
S3 C2 H2A 86.9 . . ?
S3 C2 H2B 143.9 . . ?
S3 C2 H2C 93.8 . . ?
H2A C2 H2B 109.5 . . ?
H2A C2 H2C 109.5 . . ?
H2B C2 H2C 109.5 . . ?
S2 C1 H1A 109.5 . . ?
S2 C1 H1B 109.5 . . ?
S2 C1 H1C 109.5 . . ?
S3 C1 S2 36.9(6) . . ?
S3 C1 H1A 120.1 . . ?
S3 C1 H1B 126.5 . . ?
S3 C1 H1C 72.7 . . ?
H1A C1 H1B 109.5 . . ?
H1A C1 H1C 109.5 . . ?
H1B C1 H1C 109.5 . . ?
C5 C1 S2 50.0(15) . . ?
C5 C1 S3 85.1(19) . . ?
C5 C1 H1A 72.2 . . ?
C5 C1 H1B 92.3 . . ?
C5 C1 H1C 155.3 . . ?
S2 C5 S3 40.1(6) . . ?
S2 C5 H5A 69.4 . . ?
S2 C5 H5B 122.7 . . ?
S2 C5 H5C 125.2 . . ?
S3 C5 H5A 109.5 . . ?
S3 C5 H5B 109.5 . . ?
S3 C5 H5C 109.5 . . ?
C1 C5 S2 98(2) . . ?
C1 C5 S3 60(2) . . ?
C1 C5 H5A 160.8 . . ?
C1 C5 H5B 63.8 . . ?
C1 C5 H5C 89.6 . . ?
H5A C5 H5B 109.5 . . ?
H5A C5 H5C 109.5 . . ?
H5B C5 H5C 109.5 . . ?

loop_
_geom_bond_atom_site_label_1
_geom_bond_atom_site_label_2
_geom_bond_distance
_geom_bond_site_symmetry_2
_geom_bond_publ_flag
La01 O00Q 2.494(6) 2_565 ?
La01 O00Q 2.494(6) 8_667 ?
La01 O00Q 2.494(6) 7_567 ?
La01 O00Q 2.494(6) . ?
La01 O2 2.534(5) 2_565 ?
La01 O2 2.534(5) . ?
La01 O2 2.534(5) 8_667 ?
La01 O2 2.534(5) 7_567 ?
Br02 Br1 0.60(3) . ?
V003 V004 2.8274(15) 4 ?
V003 V004 2.8623(15) . ?
V003 O009 1.919(4) . ?
V003 O00A 1.825(4) . ?
V003 O00B 1.892(4) 4 ?
V003 O00C 1.839(4) . ?
V003 O00E 1.596(5) . ?
V004 V003 2.8273(15) 3 ?
V004 V005 3.0561(15) . ?
V004 O009 1.954(4) . ?
V004 O00A 1.815(4) 3 ?
V004 O00B 1.938(4) . ?
V004 O00C 1.798(4) . ?
V004 O00F 1.609(5) . ?
V005 O009 1.917(4) . ?
V005 O00B 1.996(4) . ?
V005 O00I 1.601(4) . ?
V005 O4 1.885(4) . ?
V005 O4 1.729(4) 4 ?
S007 O00Q 1.493(6) . ?
S007 C00W 1.771(10) . ?
S007 C4 1.770(8) . ?
O00A V004 1.815(4) 4 ?
O00B V003 1.892(4) 3 ?
N00K H00D 0.9100 . ?
N00K H00E 0.9100 . ?
N00K C00M 1.486(8) 4 ?
N00K C00U 1.463(8) . ?
C00M N00K 1.486(8) 3 ?
C00M H00F 0.9900 . ?
C00M H00G 0.9900 . ?
C00M C00U 1.505(9) . ?
C00U H00H 0.9900 . ?
C00U H00I 0.9900 . ?
C00W H00A 0.9800 . ?
C00W H00B 0.9800 . ?
C00W H00C 0.9800 . ?
O4 V005 1.729(4) 3 ?
S1 O2 1.510(6) . ?
S1 C3 1.801(10) . ?
S1 C6 1.794(11) . ?
C3 H3A 0.9800 . ?
C3 H3B 0.9800 . ?
C3 H3C 0.9800 . ?
C4 H4A 0.9800 . ?
C4 H4B 0.9800 . ?
C4 H4C 0.9800 . ?
C6 H6A 0.9800 . ?
C6 H6B 0.9800 . ?
C6 H6C 0.9800 . ?
O1 S2 1.500(9) . ?
O1 S3 1.409(8) . ?
S2 S3 1.097(7) . ?
S2 C2 1.801(12) . ?
S2 C1 1.83(2) . ?
S2 C5 1.41(2) . ?
S3 C2 1.855(12) . ?
S3 C1 1.47(2) . ?
S3 C5 1.69(2) . ?
C2 H2A 0.9800 . ?
C2 H2B 0.9800 . ?
C2 H2C 0.9800 . ?
C1 H1A 0.9800 . ?
C1 H1B 0.9800 . ?
C1 H1C 0.9800 . ?
C1 C5 0.97(3) . ?
C5 H5A 0.9800 . ?
C5 H5B 0.9800 . ?
C5 H5C 0.9800 . ?

loop_
_geom_torsion_atom_site_label_1
_geom_torsion_atom_site_label_2
_geom_torsion_atom_site_label_3
_geom_torsion_atom_site_label_4
_geom_torsion
_geom_torsion_site_symmetry_1
_geom_torsion_site_symmetry_2
_geom_torsion_site_symmetry_3
_geom_torsion_site_symmetry_4
_geom_torsion_publ_flag
V003 V004 O00C V003 -109.85(17) 3 . . . ?
V004 V003 O00A V004 -125.31(15) . . . 4 ?
V004 V003 O00C V004 124.04(15) 4 . . . ?
V004 V005 O4 V005 44.9(5) . . . 3 ?
V005 V004 O00C V003 -16.4(2) . . . . ?
O009 V003 O00A V004 -71.8(4) . . . 4 ?
O009 V003 O00C V004 -3.67(19) . . . . ?
O009 V004 O00C V003 3.61(19) . . . . ?
O009 V005 O4 V005 13.2(7) . . . 3 ?
O00A V003 O00C V004 147.9(2) . . . . ?
O00A V004 O00C V003 -140.6(2) 3 . . . ?
O00B V003 O00A V004 0.00(19) 4 . . 4 ?
O00B V003 O00C V004 67.2(4) 4 . . . ?
O00B V004 O00C V003 -50.7(4) . . . . ?
O00B V005 O4 V005 59.9(4) . . . 3 ?
O00C V003 O00A V004 -148.5(2) . . . 4 ?
O00E V003 O00A V004 103.5(2) . . . 4 ?
O00E V003 O00C V004 -105.3(2) . . . . ?
O00F V004 O00C V003 107.8(2) . . . . ?
O00I V005 O4 V005 161.7(4) . . . 3 ?
N00K C00M C00U N00K 57.1(7) 3 . . . ?
C00M N00K C00U C00M 81.6(8) 4 . . . ?
C00W S007 O00Q La01 82.1(7) . . . . ?
O4 V005 O4 V005 -92.0(4) 4 . . 3 ?
C3 S1 O2 La01 98.8(6) . . . . ?
C4 S007 O00Q La01 -173.0(5) . . . . ?
C6 S1 O2 La01 -161.8(6) . . . . ?
O1 S2 S3 C2 115.1(6) . . . . ?
O1 S2 S3 C1 -142.0(10) . . . . ?
O1 S2 S3 C5 -130.9(10) . . . . ?
O1 S2 C2 S3 -56.9(6) . . . . ?
O1 S2 C1 S3 35.4(8) . . . . ?
O1 S2 C1 C5 -123(2) . . . . ?
O1 S2 C5 S3 53.1(10) . . . . ?
O1 S2 C5 C1 70(2) . . . . ?
O1 S3 C2 S2 63.8(6) . . . . ?
O1 S3 C1 S2 -61.9(15) . . . . ?
O1 S3 C1 C5 -45(3) . . . . ?
O1 S3 C5 S2 -50.2(8) . . . . ?
O1 S3 C5 C1 150(2) . . . . ?
S2 O1 S3 C2 -62.2(6) . . . . ?
S2 O1 S3 C1 67.7(18) . . . . ?
S2 O1 S3 C5 42.1(9) . . . . ?
S2 S3 C1 C5 16.4(19) . . . . ?
S2 S3 C5 C1 -160(2) . . . . ?
S2 C1 C5 S3 12.8(15) . . . . ?
S3 O1 S2 C2 64.9(7) . . . . ?
S3 O1 S2 C1 -31.5(9) . . . . ?
S3 O1 S2 C5 -62.7(16) . . . . ?
S3 S2 C1 C5 -158(3) . . . . ?
S3 S2 C5 C1 17(2) . . . . ?
S3 C1 C5 S2 -12.8(15) . . . . ?
C2 S2 S3 O1 -115.1(6) . . . . ?
C2 S2 S3 C1 102.9(10) . . . . ?
C2 S2 S3 C5 114.0(10) . . . . ?
C2 S2 C1 S3 -70.5(8) . . . . ?
C2 S2 C1 C5 131(2) . . . . ?
C2 S2 C5 S3 -71.4(8) . . . . ?
C2 S2 C5 C1 -54(2) . . . . ?
C2 S3 C1 S2 69.2(7) . . . . ?
C2 S3 C1 C5 86(2) . . . . ?
C2 S3 C5 S2 59.8(9) . . . . ?
C2 S3 C5 C1 -100(2) . . . . ?
C1 S2 S3 O1 142.0(10) . . . . ?
C1 S2 S3 C2 -102.9(10) . . . . ?
C1 S2 S3 C5 11.1(13) . . . . ?
C1 S2 C2 S3 51.9(9) . . . . ?
C1 S2 C5 S3 -17(2) . . . . ?
C1 S3 C2 S2 -84.8(12) . . . . ?
C1 S3 C5 S2 160(2) . . . . ?
C5 S2 S3 O1 130.9(10) . . . . ?
C5 S2 S3 C2 -114.0(10) . . . . ?
C5 S2 S3 C1 -11.1(13) . . . . ?
C5 S2 C2 S3 77.0(13) . . . . ?
C5 S2 C1 S3 158(3) . . . . ?
C5 S3 C2 S2 -49.9(11) . . . . ?
C5 S3 C1 S2 -16.4(19) . . . . ?

loop_
_twin_individual_id
_twin_individual_mass_fraction_refined
1 0.5974(17)
2 0.4026(17)
